data_7010179
loop_
_publ_author_name
'Leong, Weng Kee'
'Chen, Guizhu'

_publ_section_title
;
 The reaction of [Os3(\m-H)(CO)10(\m-CO)]&#x2212; with Ph2SbCl: a
 cluster with a six-membered Os4Sb2 ring and another with fluxional
 metal--metal bonds&#x200A;&#x2020;
;
_journal_issue 23
_journal_name_full 'Journal of the Chemical Society, Dalton Transactions'
_journal_page_first 4442
_journal_paper_doi 10.1039/b006669i
_journal_year 2000
_chemical_formula_sum 'C53 H43 O20 Os6 Sb2'
_chemical_formula_weight 2384.57
_chemical_name_systematic
; 
 ? 
;
_space_group_IT_number 13
_symmetry_cell_setting monoclinic
_symmetry_space_group_name_Hall '-P 2yc'
_symmetry_space_group_name_H-M 'P 1 2/c 1'
_atom_sites_solution_hydrogens geom
_atom_sites_solution_primary direct
_atom_sites_solution_secondary difmap
_audit_creation_method SHELXL
_cell_angle_alpha 90.00
_cell_angle_beta 101.5870(10)
_cell_angle_gamma 90.00
_cell_formula_units_Z 2
_cell_length_a 14.8356(4)
_cell_length_b 11.8116(3)
_cell_length_c 19.4734(4)
_cell_measurement_reflns_used 5792
_cell_measurement_temperature 293(2)
_cell_volume 3342.83(14)
_computing_cell_refinement 'Siemens SAINT'
_computing_data_collection 'Siemens SMART'
_computing_data_reduction 'Siemens SHELXTL'
_computing_molecular_graphics 'Siemens SHELXTL'
_computing_publication_material 'Siemens SHELXTL'
_computing_structure_refinement 'SHELXL-93 (Sheldrick, 1993)'
_computing_structure_solution 'SHELXS-86 (Sheldrick, 1990)'
_diffrn_ambient_temperature 293(2)
_diffrn_measurement_device 'Siemens SMART'
_diffrn_radiation_monochromator graphite
_diffrn_radiation_source 'fine-focus sealed tube'
_diffrn_radiation_type MoK\a
_diffrn_radiation_wavelength 0.71073
_diffrn_reflns_av_R_equivalents 0.0304
_diffrn_reflns_av_sigmaI/netI 0.0385
_diffrn_reflns_limit_h_max 19
_diffrn_reflns_limit_h_min -13
_diffrn_reflns_limit_k_max 15
_diffrn_reflns_limit_k_min -15
_diffrn_reflns_limit_l_max 25
_diffrn_reflns_limit_l_min -24
_diffrn_reflns_number 19021
_diffrn_reflns_theta_max 27.84
_diffrn_reflns_theta_min 1.40
_exptl_absorpt_coefficient_mu 12.213
_exptl_absorpt_correction_T_max 0.262266
_exptl_absorpt_correction_T_min 0.155817
_exptl_absorpt_correction_type SADABS
_exptl_crystal_colour ORANGE
_exptl_crystal_density_diffrn 2.369
_exptl_crystal_density_meas ?
_exptl_crystal_description BLOCK
_exptl_crystal_F_000 2158
_exptl_crystal_size_max 0.25
_exptl_crystal_size_mid 0.15
_exptl_crystal_size_min 0.13
_refine_diff_density_max 1.654
_refine_diff_density_min -1.329
_refine_diff_density_rms 0.463
_refine_ls_extinction_method none
_refine_ls_goodness_of_fit_all 1.189
_refine_ls_goodness_of_fit_obs 1.164
_refine_ls_matrix_type full
_refine_ls_number_parameters 358
_refine_ls_number_reflns 7128
_refine_ls_number_restraints 8
_refine_ls_restrained_S_all 1.188
_refine_ls_restrained_S_obs 1.164
_refine_ls_R_factor_all 0.0506
_refine_ls_R_factor_obs 0.0323
_refine_ls_shift/esd_max 0.367
_refine_ls_shift/esd_mean 0.012
_refine_ls_structure_factor_coef Fsqd
_refine_ls_weighting_details 'w=1/[\s^2^(Fo^2^)+(0.0274P)^2^+7.0127P] where P=(Fo^2^+2Fc^2^)/3'
_refine_ls_weighting_scheme calc
_refine_ls_wR_factor_all 0.0808
_refine_ls_wR_factor_obs 0.0704
_reflns_number_observed 5717
_reflns_number_total 7128
_reflns_observed_criterion >2sigma(I)
_cod_data_source_file b006669i.txt
_cod_data_source_block 3
_cod_depositor_comments
;
The following automatic conversions were performed:
'_symmetry_cell_setting' value 'Monoclinic' changed to 'monoclinic'
according to '/home/saulius/struct/CIF-dictionaries/cif_core.dic'
dictionary named 'cif_core.dic' version 2.4.1 from 2010-06-29.

Automatic conversion script
Id: cif_fix_enum 1527 2010-12-29 10:47:43Z saulius 

The following automatic conversions were performed:

'_exptl_crystal_density_meas' value 'not measured ' was changed to
'?' - the value is perceived as not measured.

Automatic conversion script
Id: cif_fix_values 3008 2015-01-20 13:52:24Z robertas 

The following automatic conversions were performed:

'_refine_ls_weighting_scheme' value 'calc
w=1/[\s^2^(Fo^2^)+(0.0274P)^2^+7.0127P] where P=(Fo^2^+2Fc^2^)/3' was
changed to 'calc'. New tag '_refine_ls_weighting_details' was
created. The value of the new tag was set to
'w=1/[\s^2^(Fo^2^)+(0.0274P)^2^+7.0127P] where P=(Fo^2^+2Fc^2^)/3'.

Automatic conversion script
Id: cif_fix_values 3143 2015-03-26 13:38:13Z robertas 
;
_cod_original_cell_volume 3342.82(14)
_cod_original_sg_symbol_H-M P2/c
_cod_database_code 7010179

loop_
_symmetry_equiv_pos_as_xyz
'x, y, z'
'-x, y, -z+1/2'
'-x, -y, -z'
'x, -y, z-1/2'

loop_
_atom_site_aniso_label
_atom_site_aniso_U_11
_atom_site_aniso_U_22
_atom_site_aniso_U_33
_atom_site_aniso_U_23
_atom_site_aniso_U_13
_atom_site_aniso_U_12
Os1 0.0377(2) 0.0364(2) 0.0371(2) -0.00055(11) 0.00843(12) -0.00117(12)
Os2 0.0365(2) 0.0389(2) 0.0396(2) -0.00157(12) 0.00736(12) 0.00121(12)
Os3 0.0441(2) 0.0564(2) 0.0426(2) -0.00724(14) 0.00392(14) -0.00861(15)
Sb4 0.0364(3) 0.0318(2) 0.0399(3) 0.0020(2) 0.0096(2) -0.0016(2)
O11 0.087(5) 0.070(5) 0.094(5) 0.040(4) 0.011(4) 0.009(4)
O12 0.100(6) 0.089(5) 0.064(4) -0.020(4) 0.038(4) -0.008(4)
O13 0.077(4) 0.039(3) 0.074(4) 0.006(3) 0.016(3) 0.005(3)
O21 0.087(5) 0.053(4) 0.085(5) 0.015(3) 0.015(4) 0.018(4)
O22 0.045(4) 0.115(6) 0.116(6) 0.010(5) 0.024(4) 0.003(4)
O23 0.087(5) 0.048(4) 0.068(4) 0.009(3) 0.016(4) -0.004(3)
O31 0.101(6) 0.080(5) 0.087(5) 0.015(4) -0.007(4) 0.017(5)
O32 0.143(8) 0.096(6) 0.061(4) -0.019(4) 0.036(5) -0.035(5)
O33 0.095(5) 0.058(4) 0.073(4) -0.006(4) 0.012(4) -0.006(4)
O34 0.052(5) 0.147(8) 0.137(7) -0.017(6) -0.002(5) -0.027(5)
C11 0.044(5) 0.057(5) 0.058(5) 0.008(4) 0.013(4) 0.000(4)
C12 0.054(5) 0.051(5) 0.049(5) -0.009(4) 0.017(4) -0.007(4)
C13 0.046(5) 0.047(5) 0.045(4) -0.011(4) 0.011(4) -0.006(4)
C21 0.053(5) 0.050(5) 0.049(5) -0.003(4) 0.007(4) 0.008(4)
C22 0.055(6) 0.056(5) 0.067(6) 0.002(4) 0.013(5) 0.002(5)
C23 0.043(4) 0.046(5) 0.049(4) -0.007(4) 0.009(4) -0.006(4)
C31 0.071(7) 0.075(7) 0.054(6) -0.010(5) -0.003(5) -0.008(6)
C32 0.088(7) 0.065(6) 0.049(5) -0.011(5) 0.017(5) -0.019(5)
C33 0.057(5) 0.060(6) 0.053(5) -0.014(4) 0.010(4) -0.014(5)
C34 0.049(6) 0.090(7) 0.071(6) -0.015(5) 0.002(5) -0.008(5)
C41 0.063(5) 0.032(4) 0.042(4) 0.000(3) 0.015(4) -0.007(4)
C42 0.073(7) 0.044(5) 0.087(7) 0.004(5) 0.022(6) -0.006(5)
C43 0.113(10) 0.046(6) 0.132(11) 0.000(6) 0.044(9) -0.024(7)
C44 0.150(13) 0.035(5) 0.112(10) -0.003(5) 0.053(9) -0.002(7)
C45 0.110(10) 0.050(6) 0.123(10) 0.002(6) 0.043(8) 0.029(7)
C46 0.069(6) 0.047(5) 0.090(7) -0.005(5) 0.032(6) 0.006(5)
C51 0.043(4) 0.041(4) 0.049(4) -0.003(3) 0.016(4) -0.004(4)
C52 0.053(5) 0.066(6) 0.061(5) 0.006(5) 0.019(4) 0.013(5)
C53 0.052(6) 0.085(7) 0.095(8) -0.001(6) 0.028(6) 0.016(5)
C54 0.074(7) 0.093(8) 0.080(7) -0.009(6) 0.050(6) -0.015(6)
C55 0.084(8) 0.076(7) 0.063(6) 0.004(5) 0.033(6) -0.010(6)
C56 0.068(6) 0.061(5) 0.055(5) 0.011(4) 0.020(5) 0.004(5)

loop_
_atom_site_label
_atom_site_type_symbol
_atom_site_fract_x
_atom_site_fract_y
_atom_site_fract_z
_atom_site_U_iso_or_equiv
_atom_site_thermal_displace_type
_atom_site_occupancy
_atom_site_calc_flag
_atom_site_refinement_flags
_atom_site_disorder_group
Os1 Os 0.53883(2) 0.79495(2) 0.392545(15) 0.03691(8) Uani 1 d D .
Os2 Os 0.69303(2) 0.76918(2) 0.309589(15) 0.03838(8) Uani 1 d D .
Os3 Os 0.72710(2) 0.85920(3) 0.45033(2) 0.04834(10) Uani 1 d . .
Sb4 Sb 0.37772(3) 0.71059(4) 0.32339(2) 0.03575(12) Uani 1 d . .
O11 O 0.5757(5) 0.5665(6) 0.4701(4) 0.085(2) Uani 1 d . .
O12 O 0.4637(5) 0.8765(6) 0.5178(4) 0.081(2) Uani 1 d . .
O13 O 0.4991(4) 1.0314(5) 0.3267(3) 0.063(2) Uani 1 d . .
O21 O 0.7099(5) 0.5158(6) 0.3506(4) 0.075(2) Uani 1 d . .
O22 O 0.8970(5) 0.7763(7) 0.3080(4) 0.091(2) Uani 1 d . .
O23 O 0.6856(5) 1.0132(5) 0.2519(3) 0.067(2) Uani 1 d . .
O31 O 0.7736(6) 0.6145(7) 0.5016(4) 0.092(2) Uani 1 d . .
O32 O 0.6926(6) 0.9380(7) 0.5919(4) 0.098(3) Uani 1 d . .
O33 O 0.6865(5) 1.1032(6) 0.3939(4) 0.076(2) Uani 1 d . .
O34 O 0.9334(5) 0.9053(9) 0.4703(5) 0.115(3) Uani 1 d . .
C11 C 0.5627(6) 0.6503(8) 0.4398(5) 0.053(2) Uani 1 d . .
C12 C 0.4916(6) 0.8439(7) 0.4702(4) 0.050(2) Uani 1 d . .
C13 C 0.5134(5) 0.9439(7) 0.3500(4) 0.046(2) Uani 1 d . .
C21 C 0.7038(6) 0.6107(7) 0.3373(4) 0.051(2) Uani 1 d . .
C22 C 0.8202(7) 0.7723(8) 0.3071(5) 0.059(2) Uani 1 d . .
C23 C 0.6854(5) 0.9252(7) 0.2758(4) 0.046(2) Uani 1 d . .
C31 C 0.7549(7) 0.7040(10) 0.4810(5) 0.069(3) Uani 1 d . .
C32 C 0.7048(7) 0.9066(8) 0.5394(5) 0.067(3) Uani 1 d . .
C33 C 0.6993(6) 1.0125(8) 0.4142(5) 0.057(2) Uani 1 d . .
C34 C 0.8565(7) 0.8887(9) 0.4631(5) 0.071(3) Uani 1 d . .
C41 C 0.3808(6) 0.5284(6) 0.3281(4) 0.045(2) Uani 1 d . .
C42 C 0.3013(7) 0.4695(7) 0.3317(5) 0.067(3) Uani 1 d . .
H42A H 0.2479(7) 0.5096(7) 0.3337(5) 0.080 Uiso 1 calc R .
C43 C 0.2993(10) 0.3511(9) 0.3324(7) 0.094(4) Uani 1 d . .
H43A H 0.2454(10) 0.3122(9) 0.3345(7) 0.113 Uiso 1 calc R .
C44 C 0.3797(11) 0.2934(9) 0.3298(7) 0.095(4) Uani 1 d . .
H44A H 0.3796(11) 0.2146(9) 0.3290(7) 0.114 Uiso 1 calc R .
C45 C 0.4589(9) 0.3507(9) 0.3284(7) 0.091(4) Uani 1 d . .
H45A H 0.5131(9) 0.3111(9) 0.3288(7) 0.110 Uiso 1 calc R .
C46 C 0.4589(7) 0.4677(7) 0.3265(5) 0.066(3) Uani 1 d . .
H46A H 0.5130(7) 0.5058(7) 0.3241(5) 0.080 Uiso 1 calc R .
C51 C 0.2788(5) 0.7371(6) 0.3886(4) 0.044(2) Uani 1 d . .
C52 C 0.2058(6) 0.8113(8) 0.3710(5) 0.059(2) Uani 1 d . .
H52A H 0.1975(6) 0.8513(8) 0.3291(5) 0.071 Uiso 1 calc R .
C53 C 0.1443(7) 0.8264(9) 0.4159(6) 0.076(3) Uani 1 d . .
H53A H 0.0956(7) 0.8771(9) 0.4043(6) 0.091 Uiso 1 calc R .
C54 C 0.1562(8) 0.7662(10) 0.4775(6) 0.078(3) Uani 1 d . .
H54A H 0.1141(8) 0.7750(10) 0.5067(6) 0.093 Uiso 1 calc R .
C55 C 0.2279(8) 0.6941(9) 0.4966(5) 0.072(3) Uani 1 d . .
H55A H 0.2357(8) 0.6549(9) 0.5388(5) 0.086 Uiso 1 calc R .
C56 C 0.2901(7) 0.6792(8) 0.4522(5) 0.060(2) Uani 1 d . .
H56A H 0.3396(7) 0.6301(8) 0.4651(5) 0.072 Uiso 1 calc R .
C1 C 0.9874(25) 0.4945(31) 0.4080(19) 0.159(13) Uiso 0.50 d P .
H1A H 0.9689(202) 0.5685(66) 0.4200(68) 0.239 Uiso 0.50 calc PR .
H1B H 1.0404(67) 0.4709(250) 0.4417(31) 0.239 Uiso 0.50 calc PR .
H1C H 0.9380(145) 0.4419(197) 0.4079(48) 0.239 Uiso 0.50 calc PR .
C2 C 1.0066(25) 0.4972(32) 0.3492(19) 0.153(13) Uiso 0.50 d P .
H2A H 1.0455(25) 0.4315(32) 0.3552(19) 0.230 Uiso 0.50 calc PR .
H2B H 1.0493(25) 0.5589(32) 0.3585(19) 0.230 Uiso 0.50 calc PR .
C3 C 0.9946(25) 0.5016(28) 0.2807(15) 0.139(12) Uiso 0.50 d P .
H3A H 0.9462(25) 0.4462(28) 0.2727(15) 0.209 Uiso 0.50 calc PR .
H3B H 0.9618(25) 0.5721(28) 0.2766(15) 0.209 Uiso 0.50 calc PR .
C4 C -0.0553(26) 1.2171(26) 0.3523(18) 0.150 Uiso 0.50 d PD 1
H4A H -0.0206(159) 1.2260(74) 0.3992(59) 0.225 Uiso 0.50 calc PR 1
H4B H -0.1191(34) 1.2320(84) 0.3516(143) 0.225 Uiso 0.50 calc PR 1
H4C H -0.0330(185) 1.2693(28) 0.3218(90) 0.225 Uiso 0.50 calc PR 1
C5 C -0.0462(27) 1.1169(28) 0.3317(18) 0.150 Uiso 0.50 d PD 1
H5A H -0.0101(27) 1.0808(28) 0.3723(18) 0.225 Uiso 0.50 calc PR 1
H5B H -0.1068(27) 1.0856(28) 0.3272(18) 0.225 Uiso 0.50 calc PR 1
C6 C -0.0178(27) 1.0741(26) 0.2831(18) 0.150 Uiso 0.50 d PD 1
H6A H -0.0674(27) 1.0217(26) 0.2686(18) 0.225 Uiso 0.50 calc PR 1
H6B H 0.0298(27) 1.0285(26) 0.3104(18) 0.225 Uiso 0.50 calc PR 1
C7 C -0.1144(25) 1.1597(31) 0.2812(16) 0.150 Uiso 0.50 d PD 2
H7A H -0.0893(161) 1.1164(155) 0.3224(33) 0.225 Uiso 0.50 calc PR 2
H7B H -0.1804(27) 1.1563(227) 0.2727(65) 0.225 Uiso 0.50 calc PR 2
H7C H -0.0948(173) 1.2370(82) 0.2882(95) 0.225 Uiso 0.50 calc PR 2
C8 C -0.0869(26) 1.1200(28) 0.2300(16) 0.150 Uiso 0.50 d PD 2
H8A H -0.0433(26) 1.0641(28) 0.2516(16) 0.225 Uiso 0.50 calc PR 2
H8B H -0.1394(26) 1.0773(28) 0.2069(16) 0.225 Uiso 0.50 calc PR 2
C9 C -0.0542(13) 1.1509(28) 0.1817(11) 0.150 Uiso 0.50 d PD 2
H9A H -0.0997(13) 1.1957(28) 0.1516(11) 0.225 Uiso 0.50 d PR 2
H9B H 0.0026(13) 1.1923(28) 0.1926(11) 0.225 Uiso 0.50 d PR 2
H12 H 0.5745(13) 0.7662(28) 0.3121(11) 0.080 Uiso 1 d RD .

loop_
_atom_type_symbol
_atom_type_description
_atom_type_scat_dispersion_real
_atom_type_scat_dispersion_imag
_atom_type_scat_source
C C 0.0033 0.0016 'International Tables Vol C Tables 4.2.6.8 and 6.1.1.4'
H H 0.0000 0.0000 'International Tables Vol C Tables 4.2.6.8 and 6.1.1.4'
O O 0.0106 0.0060 'International Tables Vol C Tables 4.2.6.8 and 6.1.1.4'
Sb Sb -0.5866 1.5461 'International Tables Vol C Tables 4.2.6.8 and 6.1.1.4'
Os Os -1.2165 7.6030 'International Tables Vol C Tables 4.2.6.8 and 6.1.1.4'

loop_
_geom_angle_atom_site_label_1
_geom_angle_atom_site_label_2
_geom_angle_atom_site_label_3
_geom_angle
_geom_angle_site_symmetry_1
_geom_angle_site_symmetry_3
_geom_angle_publ_flag
C12 Os1 C11 87.2(4) . . ?
C12 Os1 C13 89.6(3) . . ?
C11 Os1 C13 176.7(3) . . ?
C12 Os1 Sb4 94.6(3) . . ?
C11 Os1 Sb4 88.3(3) . . ?
C13 Os1 Sb4 92.6(2) . . ?
C12 Os1 Os3 95.3(3) . . ?
C11 Os1 Os3 88.7(3) . . ?
C13 Os1 Os3 91.0(2) . . ?
Sb4 Os1 Os3 169.49(2) . . ?
C12 Os1 Os2 153.0(3) . . ?
C11 Os1 Os2 94.5(2) . . ?
C13 Os1 Os2 88.1(2) . . ?
Sb4 Os1 Os2 112.414(15) . . ?
Os3 Os1 Os2 57.835(10) . . ?
C22 Os2 C21 89.9(4) . . ?
C22 Os2 C23 87.9(4) . . ?
C21 Os2 C23 175.9(3) . . ?
C22 Os2 Sb4 100.3(3) . 2_655 ?
C21 Os2 Sb4 90.8(2) . 2_655 ?
C23 Os2 Sb4 86.2(2) . 2_655 ?
C22 Os2 Os3 91.8(3) . . ?
C21 Os2 Os3 95.9(2) . . ?
C23 Os2 Os3 87.7(2) . . ?
Sb4 Os2 Os3 166.19(2) 2_655 . ?
C22 Os2 Os1 149.5(3) . . ?
C21 Os2 Os1 88.7(2) . . ?
C23 Os2 Os1 94.9(2) . . ?
Sb4 Os2 Os1 110.194(15) 2_655 . ?
Os3 Os2 Os1 58.055(10) . . ?
C32 Os3 C34 100.3(4) . . ?
C32 Os3 C31 93.6(4) . . ?
C34 Os3 C31 89.2(5) . . ?
C32 Os3 C33 89.6(4) . . ?
C34 Os3 C33 90.7(4) . . ?
C31 Os3 C33 176.8(4) . . ?
C32 Os3 Os2 159.9(3) . . ?
C34 Os3 Os2 99.8(3) . . ?
C31 Os3 Os2 86.0(3) . . ?
C33 Os3 Os2 90.9(2) . . ?
C32 Os3 Os1 95.8(3) . . ?
C34 Os3 Os1 163.9(3) . . ?
C31 Os3 Os1 90.0(3) . . ?
C33 Os3 Os1 89.2(3) . . ?
Os2 Os3 Os1 64.110(10) . . ?
C51 Sb4 C41 97.6(3) . . ?
C51 Sb4 Os2 110.6(2) . 2_655 ?
C41 Sb4 Os2 107.4(2) . 2_655 ?
C51 Sb4 Os1 107.1(2) . . ?
C41 Sb4 Os1 109.9(2) . . ?
Os2 Sb4 Os1 121.61(2) 2_655 . ?
O11 C11 Os1 177.2(8) . . ?
O12 C12 Os1 178.3(7) . . ?
O13 C13 Os1 178.6(7) . . ?
O21 C21 Os2 177.0(7) . . ?
O22 C22 Os2 177.4(9) . . ?
O23 C23 Os2 173.8(7) . . ?
O31 C31 Os3 177.0(8) . . ?
O32 C32 Os3 177.9(9) . . ?
O33 C33 Os3 177.3(8) . . ?
O34 C34 Os3 179.3(10) . . ?
C46 C41 C42 118.2(8) . . ?
C46 C41 Sb4 122.2(6) . . ?
C42 C41 Sb4 119.5(6) . . ?
C41 C42 C43 121.5(10) . . ?
C44 C43 C42 118.2(11) . . ?
C45 C44 C43 120.6(9) . . ?
C44 C45 C46 120.2(11) . . ?
C41 C46 C45 121.2(10) . . ?
C52 C51 C56 118.6(8) . . ?
C52 C51 Sb4 122.7(6) . . ?
C56 C51 Sb4 118.6(6) . . ?
C51 C52 C53 120.2(9) . . ?
C54 C53 C52 119.7(9) . . ?
C55 C54 C53 121.3(9) . . ?
C54 C55 C56 119.3(9) . . ?
C51 C56 C55 120.8(9) . . ?
C1 C2 C3 159.3(44) . . ?
C3 C3 C2 164.9(54) 2_755 . ?
C6 C5 C4 135.1(35) . . ?
C5 C6 C6 155.5(22) . 2 ?
C9 C8 C7 139.9(36) . . ?

loop_
_geom_bond_atom_site_label_1
_geom_bond_atom_site_label_2
_geom_bond_distance
_geom_bond_site_symmetry_2
_geom_bond_publ_flag
Os1 C12 1.881(8) . ?
Os1 C11 1.939(9) . ?
Os1 C13 1.949(9) . ?
Os1 Sb4 2.6881(6) . ?
Os1 Os3 2.8950(4) . ?
Os1 Os2 3.0693(4) . ?
Os2 C22 1.897(10) . ?
Os2 C21 1.946(9) . ?
Os2 C23 1.953(8) . ?
Os2 Sb4 2.6823(6) 2_655 ?
Os2 Os3 2.8881(4) . ?
Os3 C32 1.914(9) . ?
Os3 C34 1.917(10) . ?
Os3 C31 1.946(12) . ?
Os3 C33 1.956(10) . ?
Sb4 C51 2.148(7) . ?
Sb4 C41 2.154(7) . ?
Sb4 Os2 2.6823(5) 2_655 ?
O11 C11 1.149(10) . ?
O12 C12 1.155(9) . ?
O13 C13 1.131(9) . ?
O21 C21 1.149(10) . ?
O22 C22 1.137(11) . ?
O23 C23 1.138(9) . ?
O31 C31 1.145(12) . ?
O32 C32 1.135(10) . ?
O33 C33 1.145(10) . ?
O34 C34 1.138(11) . ?
C41 C46 1.369(12) . ?
C41 C42 1.383(11) . ?
C42 C43 1.400(13) . ?
C43 C44 1.38(2) . ?
C44 C45 1.36(2) . ?
C45 C46 1.381(13) . ?
C51 C52 1.383(11) . ?
C51 C56 1.394(11) . ?
C52 C53 1.396(12) . ?
C53 C54 1.375(14) . ?
C54 C55 1.355(15) . ?
C55 C56 1.396(12) . ?
C1 C2 1.23(4) . ?
C2 C3 1.31(4) . ?
C3 C3 1.24(5) 2_755 ?
C4 C5 1.27(2) . ?
C5 C6 1.22(2) . ?
C6 C6 1.49(6) 2 ?
C7 C8 1.24(2) . ?
C8 C9 1.20(2) . ?
